data_4028074
loop_
_publ_author_name
'Davit Jishkariani'
'C. Dennis Hall'
'Aydin Demircan'
'Blake J. Tomlin'
'Peter J. Steel'
'Alan R. Katritzky'

_publ_section_title
;
 Push-Pull Triazenes Derived from 1-(Benzylideneamino)- and
 1-(Sulfonimido)-azolylidenes
;
_journal_name_full 'Journal of Organic Chemistry'
_journal_page_first 3349
_journal_page_last 3354
_journal_paper_doi 10.1021/jo302697q
_journal_volume 78
_journal_year 2013
_chemical_formula_sum 'C27 H22 N6 O2'
_chemical_formula_weight 462.51
_chemical_name_systematic
; 
 ? 
;
_space_group_IT_number 2
_symmetry_cell_setting triclinic
_symmetry_space_group_name_Hall '-P 1'
_symmetry_space_group_name_H-M 'P -1'
_atom_sites_solution_hydrogens geom
_atom_sites_solution_primary direct
_atom_sites_solution_secondary difmap
_audit_creation_method SHELXL-97
_cell_angle_alpha 79.384(3)
_cell_angle_beta 82.776(3)
_cell_angle_gamma 74.162(4)
_cell_formula_units_Z 2
_cell_length_a 10.1554(4)
_cell_length_b 10.8156(4)
_cell_length_c 10.8847(4)
_cell_measurement_reflns_used 14476
_cell_measurement_temperature 120.0(1)
_cell_measurement_theta_max 73.8667
_cell_measurement_theta_min 4.1421
_cell_volume 1126.86(8)
_computing_cell_refinement
;
CrysAlisPro, Agilent Technologies,
Version 1.171.35.19 (release 27-10-2011 CrysAlis171 .NET)
(compiled Oct 27 2011,15:02:11)
;
_computing_data_collection
;
CrysAlisPro, Agilent Technologies,
Version 1.171.35.19 (release 27-10-2011 CrysAlis171 .NET)
(compiled Oct 27 2011,15:02:11)
;
_computing_data_reduction
;
CrysAlisPro, Agilent Technologies,
Version 1.171.35.19 (release 27-10-2011 CrysAlis171 .NET)
(compiled Oct 27 2011,15:02:11)
;
_computing_structure_refinement 'SHELXL-97 (Sheldrick, 2008)'
_computing_structure_solution 'SHELXS-97 (Sheldrick, 2008)'
_diffrn_ambient_temperature 120.0(1)
_diffrn_detector_area_resol_mean 10.6501
_diffrn_measured_fraction_theta_full 0.999
_diffrn_measured_fraction_theta_max 0.999
_diffrn_measurement_device_type 'SuperNova, Dual, Cu at zero, Atlas'
_diffrn_radiation_monochromator graphite
_diffrn_radiation_source 'fine-focus sealed tube'
_diffrn_radiation_type CuK\a
_diffrn_radiation_wavelength 1.54184
_diffrn_reflns_av_R_equivalents 0.0454
_diffrn_reflns_av_sigmaI/netI 0.0190
_diffrn_reflns_limit_h_max 12
_diffrn_reflns_limit_h_min -12
_diffrn_reflns_limit_k_max 12
_diffrn_reflns_limit_k_min -12
_diffrn_reflns_limit_l_max 12
_diffrn_reflns_limit_l_min -12
_diffrn_reflns_number 35677
_diffrn_reflns_theta_full 66.00
_diffrn_reflns_theta_max 66.00
_diffrn_reflns_theta_min 4.15
_exptl_absorpt_coefficient_mu 0.726
_exptl_absorpt_correction_T_max 0.8866
_exptl_absorpt_correction_T_min 0.8227
_exptl_absorpt_correction_type multi-scan
_exptl_absorpt_process_details
;
CrysAlisPro, Agilent Technologies,
Version 1.171.35.19 (release 27-10-2011 CrysAlis171 .NET)
(compiled Oct 27 2011,15:02:11)
empirical absorption correction using spherical harmonics,
 implemented in SCALE3 ABSPACK scaling algorithm.
;
_exptl_crystal_density_diffrn 1.363
_exptl_crystal_F_000 484
_exptl_crystal_size_max 0.28
_exptl_crystal_size_mid 0.24
_exptl_crystal_size_min 0.17
_refine_diff_density_max 0.201
_refine_diff_density_min -0.172
_refine_diff_density_rms 0.035
_refine_ls_extinction_method none
_refine_ls_goodness_of_fit_ref 1.000
_refine_ls_hydrogen_treatment constr
_refine_ls_matrix_type full
_refine_ls_number_parameters 316
_refine_ls_number_reflns 3916
_refine_ls_number_restraints 0
_refine_ls_restrained_S_all 1.000
_refine_ls_R_factor_all 0.0411
_refine_ls_R_factor_gt 0.0345
_refine_ls_shift/su_max 0.001
_refine_ls_shift/su_mean 0.000
_refine_ls_structure_factor_coef Fsqd
_refine_ls_weighting_details 'calc w=1/[\s^2^(Fo^2^)+(0.0470P)^2^+0.3750P] where P=(Fo^2^+2Fc^2^)/3'
_refine_ls_weighting_scheme calc
_refine_ls_wR_factor_gt 0.0879
_refine_ls_wR_factor_ref 0.0931
_reflns_number_gt 3382
_reflns_number_total 3916
_reflns_threshold_expression >2sigma(I)
_cod_data_source_file jo302697q_si_003.cif
_cod_data_source_block db012
_cod_database_code 4028074

loop_
_symmetry_equiv_pos_as_xyz
'x, y, z'
'-x, -y, -z'

loop_
_atom_site_label
_atom_site_type_symbol
_atom_site_fract_x
_atom_site_fract_y
_atom_site_fract_z
_atom_site_U_iso_or_equiv
_atom_site_adp_type
_atom_site_occupancy
_atom_site_symmetry_multiplicity
_atom_site_calc_flag
_atom_site_refinement_flags
O1 O 0.79304(11) -0.38676(11) 0.00366(11) 0.0464(3) Uani 1 1 d .
O2 O 0.60403(13) -0.38293(13) -0.06974(12) 0.0568(3) Uani 1 1 d .
N1 N 0.55074(11) 0.21753(10) 0.49587(10) 0.0249(2) Uani 1 1 d .
N2 N 0.34008(11) 0.33986(10) 0.52430(10) 0.0253(2) Uani 1 1 d .
N3 N 0.35641(11) 0.19204(11) 0.39037(10) 0.0280(3) Uani 1 1 d .
N4 N 0.44179(11) 0.10584(10) 0.32353(10) 0.0263(2) Uani 1 1 d .
N5 N 0.37401(11) 0.06182(11) 0.25812(10) 0.0288(3) Uani 1 1 d .
N6 N 0.66942(13) -0.34088(12) -0.00735(11) 0.0360(3) Uani 1 1 d .
C1 C 0.41859(13) 0.24186(12) 0.46313(12) 0.0246(3) Uani 1 1 d .
C2 C 0.42078(13) 0.37996(12) 0.59486(12) 0.0245(3) Uani 1 1 d .
C3 C 0.38867(14) 0.47436(13) 0.67183(12) 0.0278(3) Uani 1 1 d .
H3A H 0.2993 0.5246 0.6846 0.033 Uiso 1 1 calc R
C4 C 0.49628(14) 0.49038(13) 0.72891(12) 0.0297(3) Uani 1 1 d .
H4A H 0.4787 0.5529 0.7813 0.036 Uiso 1 1 calc R
C5 C 0.62990(14) 0.41509(13) 0.70962(13) 0.0299(3) Uani 1 1 d .
H5A H 0.6995 0.4287 0.7493 0.036 Uiso 1 1 calc R
C6 C 0.66191(13) 0.32030(13) 0.63275(12) 0.0282(3) Uani 1 1 d .
H6A H 0.7513 0.2703 0.6198 0.034 Uiso 1 1 calc R
C7 C 0.55447(13) 0.30348(12) 0.57603(12) 0.0252(3) Uani 1 1 d .
C8 C 0.19225(13) 0.39568(13) 0.51445(13) 0.0280(3) Uani 1 1 d .
H8A H 0.1674 0.3800 0.4366 0.034 Uiso 1 1 calc R
H8B H 0.1713 0.4891 0.5121 0.034 Uiso 1 1 calc R
C9 C 0.10771(12) 0.33804(13) 0.62319(12) 0.0263(3) Uani 1 1 d .
C10 C 0.10054(13) 0.20940(13) 0.63356(13) 0.0279(3) Uani 1 1 d .
H10A H 0.1450 0.1603 0.5717 0.033 Uiso 1 1 calc R
C11 C 0.02786(14) 0.15448(14) 0.73513(13) 0.0316(3) Uani 1 1 d .
H11A H 0.0240 0.0686 0.7416 0.038 Uiso 1 1 calc R
C12 C -0.03942(14) 0.22768(15) 0.82741(13) 0.0334(3) Uani 1 1 d .
H12A H -0.0881 0.1907 0.8958 0.040 Uiso 1 1 calc R
C13 C -0.03407(13) 0.35565(14) 0.81769(13) 0.0320(3) Uani 1 1 d .
H13A H -0.0797 0.4048 0.8792 0.038 Uiso 1 1 calc R
C14 C 0.03944(13) 0.41060(13) 0.71600(13) 0.0288(3) Uani 1 1 d .
H14A H 0.0431 0.4965 0.7099 0.035 Uiso 1 1 calc R
C15 C 0.67200(13) 0.11507(12) 0.46377(12) 0.0262(3) Uani 1 1 d .
H15A H 0.6422 0.0481 0.4351 0.031 Uiso 1 1 calc R
H15B H 0.7199 0.0756 0.5386 0.031 Uiso 1 1 calc R
C16 C 0.77064(13) 0.16481(12) 0.36334(12) 0.0257(3) Uani 1 1 d .
C17 C 0.73055(14) 0.21666(13) 0.24300(12) 0.0283(3) Uani 1 1 d .
H17A H 0.6432 0.2192 0.2235 0.034 Uiso 1 1 calc R
C18 C 0.82042(15) 0.26471(14) 0.15195(13) 0.0346(3) Uani 1 1 d .
H18A H 0.7920 0.3015 0.0724 0.041 Uiso 1 1 calc R
C19 C 0.95235(16) 0.25814(15) 0.17888(14) 0.0386(4) Uani 1 1 d .
H19A H 1.0125 0.2897 0.1174 0.046 Uiso 1 1 calc R
C20 C 0.99412(15) 0.20440(15) 0.29775(15) 0.0363(3) Uani 1 1 d .
H20A H 1.0829 0.1984 0.3160 0.044 Uiso 1 1 calc R
C21 C 0.90261(13) 0.15934(13) 0.38986(13) 0.0306(3) Uani 1 1 d .
H21A H 0.9302 0.1251 0.4702 0.037 Uiso 1 1 calc R
C22 C 0.45776(13) -0.03423(13) 0.19004(12) 0.0262(3) Uani 1 1 d .
C23 C 0.38760(14) -0.08585(14) 0.11815(12) 0.0301(3) Uani 1 1 d .
H23A H 0.2932 -0.0529 0.1147 0.036 Uiso 1 1 calc R
C24 C 0.45634(15) -0.18515(14) 0.05209(13) 0.0324(3) Uani 1 1 d .
H24A H 0.4092 -0.2194 0.0045 0.039 Uiso 1 1 calc R
C25 C 0.59675(14) -0.23268(13) 0.05819(12) 0.0296(3) Uani 1 1 d .
C26 C 0.66994(14) -0.18212(13) 0.12726(13) 0.0299(3) Uani 1 1 d .
H26A H 0.7645 -0.2147 0.1292 0.036 Uiso 1 1 calc R
C27 C 0.60041(14) -0.08291(13) 0.19290(13) 0.0291(3) Uani 1 1 d .
H27A H 0.6484 -0.0482 0.2393 0.035 Uiso 1 1 calc R

loop_
_atom_site_aniso_label
_atom_site_aniso_U_11
_atom_site_aniso_U_22
_atom_site_aniso_U_33
_atom_site_aniso_U_23
_atom_site_aniso_U_13
_atom_site_aniso_U_12
O1 0.0386(6) 0.0418(6) 0.0599(7) -0.0227(5) -0.0013(5) -0.0038(5)
O2 0.0530(7) 0.0626(8) 0.0681(8) -0.0413(7) -0.0072(6) -0.0153(6)
N1 0.0226(5) 0.0224(6) 0.0287(6) -0.0047(4) 0.0012(4) -0.0053(4)
N2 0.0211(5) 0.0245(6) 0.0297(6) -0.0057(4) 0.0006(4) -0.0050(4)
N3 0.0232(5) 0.0277(6) 0.0326(6) -0.0082(5) 0.0015(4) -0.0047(5)
N4 0.0252(6) 0.0244(6) 0.0290(6) -0.0052(5) 0.0009(4) -0.0063(5)
N5 0.0272(6) 0.0301(6) 0.0308(6) -0.0074(5) -0.0018(5) -0.0089(5)
N6 0.0409(7) 0.0338(7) 0.0366(7) -0.0123(5) 0.0005(5) -0.0121(6)
C1 0.0237(6) 0.0226(7) 0.0264(6) -0.0033(5) 0.0014(5) -0.0061(5)
C2 0.0242(6) 0.0219(6) 0.0271(6) -0.0017(5) -0.0006(5) -0.0074(5)
C3 0.0273(7) 0.0222(7) 0.0317(7) -0.0043(5) 0.0009(5) -0.0039(5)
C4 0.0343(7) 0.0241(7) 0.0313(7) -0.0056(5) -0.0021(6) -0.0078(6)
C5 0.0316(7) 0.0284(7) 0.0318(7) -0.0040(6) -0.0053(5) -0.0102(6)
C6 0.0235(7) 0.0268(7) 0.0323(7) -0.0017(5) -0.0022(5) -0.0052(5)
C7 0.0271(7) 0.0215(6) 0.0259(6) -0.0027(5) 0.0014(5) -0.0068(5)
C8 0.0226(6) 0.0256(7) 0.0338(7) -0.0056(5) -0.0043(5) -0.0015(5)
C9 0.0174(6) 0.0283(7) 0.0330(7) -0.0080(5) -0.0054(5) -0.0017(5)
C10 0.0207(6) 0.0299(7) 0.0338(7) -0.0130(6) -0.0011(5) -0.0027(5)
C11 0.0262(7) 0.0299(7) 0.0406(8) -0.0104(6) -0.0013(6) -0.0079(6)
C12 0.0254(7) 0.0397(8) 0.0357(7) -0.0097(6) 0.0036(6) -0.0096(6)
C13 0.0222(7) 0.0372(8) 0.0360(7) -0.0155(6) 0.0004(5) -0.0014(6)
C14 0.0220(6) 0.0248(7) 0.0392(7) -0.0108(6) -0.0050(5) -0.0003(5)
C15 0.0239(6) 0.0215(7) 0.0318(7) -0.0052(5) -0.0019(5) -0.0028(5)
C16 0.0240(6) 0.0192(6) 0.0333(7) -0.0100(5) 0.0024(5) -0.0031(5)
C17 0.0253(7) 0.0268(7) 0.0337(7) -0.0104(5) 0.0015(5) -0.0060(5)
C18 0.0376(8) 0.0365(8) 0.0306(7) -0.0099(6) 0.0047(6) -0.0113(6)
C19 0.0365(8) 0.0418(9) 0.0410(8) -0.0160(7) 0.0141(6) -0.0171(7)
C20 0.0248(7) 0.0377(8) 0.0501(9) -0.0185(7) 0.0039(6) -0.0097(6)
C21 0.0260(7) 0.0282(7) 0.0376(7) -0.0114(6) -0.0017(6) -0.0031(6)
C22 0.0290(7) 0.0241(7) 0.0254(6) -0.0019(5) -0.0012(5) -0.0085(5)
C23 0.0254(7) 0.0361(8) 0.0312(7) -0.0065(6) -0.0017(5) -0.0111(6)
C24 0.0357(8) 0.0371(8) 0.0302(7) -0.0091(6) -0.0027(6) -0.0162(6)
C25 0.0364(8) 0.0256(7) 0.0276(7) -0.0044(5) -0.0015(5) -0.0096(6)
C26 0.0285(7) 0.0258(7) 0.0352(7) -0.0053(6) -0.0058(6) -0.0048(6)
C27 0.0292(7) 0.0259(7) 0.0341(7) -0.0057(6) -0.0078(5) -0.0071(6)

loop_
_atom_type_symbol
_atom_type_description
_atom_type_scat_dispersion_real
_atom_type_scat_dispersion_imag
_atom_type_scat_source
C C 0.0181 0.0091 'International Tables Vol C Tables 4.2.6.8 and 6.1.1.4'
H H 0.0000 0.0000 'International Tables Vol C Tables 4.2.6.8 and 6.1.1.4'
N N 0.0311 0.0180 'International Tables Vol C Tables 4.2.6.8 and 6.1.1.4'
O O 0.0492 0.0322 'International Tables Vol C Tables 4.2.6.8 and 6.1.1.4'

loop_
_geom_angle_atom_site_label_1
_geom_angle_atom_site_label_2
_geom_angle_atom_site_label_3
_geom_angle
C1 N1 C7 108.91(11)
C1 N1 C15 128.83(11)
C7 N1 C15 122.15(11)
C1 N2 C2 110.22(11)
C1 N2 C8 124.59(11)
C2 N2 C8 125.19(11)
C1 N3 N4 114.51(11)
N5 N4 N3 110.44(10)
N4 N5 C22 113.18(11)
O2 N6 O1 122.98(13)
O2 N6 C25 118.40(13)
O1 N6 C25 118.61(12)
N3 C1 N2 117.91(11)
N3 C1 N1 135.00(12)
N2 C1 N1 107.09(11)
C3 C2 N2 131.61(12)
C3 C2 C7 121.93(12)
N2 C2 C7 106.46(11)
C2 C3 C4 116.73(12)
C2 C3 H3A 121.6
C4 C3 H3A 121.6
C3 C4 C5 121.55(13)
C3 C4 H4A 119.2
C5 C4 H4A 119.2
C6 C5 C4 121.68(13)
C6 C5 H5A 119.2
C4 C5 H5A 119.2
C5 C6 C7 116.95(12)
C5 C6 H6A 121.5
C7 C6 H6A 121.5
C6 C7 C2 121.16(13)
C6 C7 N1 131.53(12)
C2 C7 N1 107.31(11)
N2 C8 C9 111.99(10)
N2 C8 H8A 109.2
C9 C8 H8A 109.2
N2 C8 H8B 109.2
C9 C8 H8B 109.2
H8A C8 H8B 107.9
C14 C9 C10 118.99(12)
C14 C9 C8 120.80(12)
C10 C9 C8 120.18(12)
C11 C10 C9 120.53(13)
C11 C10 H10A 119.7
C9 C10 H10A 119.7
C10 C11 C12 119.97(13)
C10 C11 H11A 120.0
C12 C11 H11A 120.0
C13 C12 C11 120.06(13)
C13 C12 H12A 120.0
C11 C12 H12A 120.0
C12 C13 C14 119.97(13)
C12 C13 H13A 120.0
C14 C13 H13A 120.0
C13 C14 C9 120.48(13)
C13 C14 H14A 119.8
C9 C14 H14A 119.8
N1 C15 C16 113.12(10)
N1 C15 H15A 109.0
C16 C15 H15A 109.0
N1 C15 H15B 109.0
C16 C15 H15B 109.0
H15A C15 H15B 107.8
C21 C16 C17 118.99(12)
C21 C16 C15 120.53(12)
C17 C16 C15 120.48(12)
C18 C17 C16 120.25(13)
C18 C17 H17A 119.9
C16 C17 H17A 119.9
C19 C18 C17 120.43(14)
C19 C18 H18A 119.8
C17 C18 H18A 119.8
C20 C19 C18 119.75(13)
C20 C19 H19A 120.1
C18 C19 H19A 120.1
C19 C20 C21 119.71(13)
C19 C20 H20A 120.1
C21 C20 H20A 120.1
C16 C21 C20 120.84(13)
C16 C21 H21A 119.6
C20 C21 H21A 119.6
C23 C22 C27 119.15(13)
C23 C22 N5 115.05(12)
C27 C22 N5 125.77(12)
C24 C23 C22 120.96(13)
C24 C23 H23A 119.5
C22 C23 H23A 119.5
C23 C24 C25 118.65(13)
C23 C24 H24A 120.7
C25 C24 H24A 120.7
C24 C25 C26 121.83(13)
C24 C25 N6 119.04(12)
C26 C25 N6 119.11(12)
C27 C26 C25 119.10(13)
C27 C26 H26A 120.5
C25 C26 H26A 120.5
C26 C27 C22 120.30(12)
C26 C27 H27A 119.8
C22 C27 H27A 119.8

loop_
_geom_bond_atom_site_label_1
_geom_bond_atom_site_label_2
_geom_bond_distance
O1 N6 1.2299(16)
O2 N6 1.2252(16)
N1 C1 1.3749(16)
N1 C7 1.3976(17)
N1 C15 1.4684(17)
N2 C1 1.3667(17)
N2 C2 1.3874(17)
N2 C8 1.4670(16)
N3 C1 1.3360(17)
N3 N4 1.3417(16)
N4 N5 1.2785(15)
N5 C22 1.4123(18)
N6 C25 1.4583(19)
C2 C3 1.3840(19)
C2 C7 1.3960(18)
C3 C4 1.3871(19)
C3 H3A 0.9300
C4 C5 1.392(2)
C4 H4A 0.9300
C5 C6 1.387(2)
C5 H5A 0.9300
C6 C7 1.3870(19)
C6 H6A 0.9300
C8 C9 1.5138(18)
C8 H8A 0.9700
C8 H8B 0.9700
C9 C14 1.3914(19)
C9 C10 1.3961(19)
C10 C11 1.3827(19)
C10 H10A 0.9300
C11 C12 1.388(2)
C11 H11A 0.9300
C12 C13 1.384(2)
C12 H12A 0.9300
C13 C14 1.388(2)
C13 H13A 0.9300
C14 H14A 0.9300
C15 C16 1.5133(18)
C15 H15A 0.9700
C15 H15B 0.9700
C16 C21 1.3895(18)
C16 C17 1.3910(19)
C17 C18 1.3880(19)
C17 H17A 0.9300
C18 C19 1.388(2)
C18 H18A 0.9300
C19 C20 1.385(2)
C19 H19A 0.9300
C20 C21 1.393(2)
C20 H20A 0.9300
C21 H21A 0.9300
C22 C23 1.3964(19)
C22 C27 1.4020(19)
C23 C24 1.381(2)
C23 H23A 0.9300
C24 C25 1.383(2)
C24 H24A 0.9300
C25 C26 1.3894(19)
C26 C27 1.379(2)
C26 H26A 0.9300
C27 H27A 0.9300
